data_7708582
loop_
_publ_author_name
'Puzan, Agnieszka'
'Zychowicz, Mikolaj'
'Wang, Junhao'
'Zakrzewski, Jakub J.'
'Reczy\'nski, Mateusz'
'Ohkoshi, Shin-ichi'
'Chorazy, Szymon'

_publ_section_title
;
 Tunable magnetic anisotropy in luminescent cyanido-bridged {Dy2Pt3}
 molecules incorporating heteroligand PtIV linkers
;
_journal_name_full 'Dalton Transactions'
_journal_paper_doi 10.1039/D1DT03071J
_journal_year 2021
_chemical_formula_sum 'C40 H82 Br6 Dy2 N14 O10 P8 Pt3'
_chemical_formula_weight 2556.68
_space_group_crystal_system monoclinic
_space_group_IT_number 14
_space_group_name_Hall '-P 2yn'
_space_group_name_H-M_alt 'P 1 21/n 1'
_atom_sites_solution_hydrogens mixed
_audit_creation_method SHELXL-2014/7
_audit_update_record
;
2021-05-19 deposited with the CCDC.	2021-10-18 downloaded from the CCDC.
;
_cell_angle_alpha 90
_cell_angle_beta 102.908(2)
_cell_angle_gamma 90
_cell_formula_units_Z 2
_cell_length_a 10.0701(5)
_cell_length_b 22.5477(11)
_cell_length_c 18.1808(9)
_cell_measurement_reflns_used 46593
_cell_measurement_temperature 100(2)
_cell_measurement_theta_max 25.242
_cell_measurement_theta_min 2.263
_cell_volume 4023.8(3)
_computing_cell_refinement 'Bruker SAINT'
_computing_data_collection 'Bruker APEX2'
_computing_data_reduction 'Bruker SAINT'
_computing_molecular_graphics 'Ortep for Windows (Farrugia, 2012)'
_computing_publication_material 'WinGX publication routines (Farrugia, 2012)'
_computing_structure_refinement 'SHELXL-2014/7 (Sheldrick, 2014)'
_computing_structure_solution 'SHELXS-97 (Sheldrick 2008)'
_diffrn_ambient_temperature 100(2)
_diffrn_measured_fraction_theta_full 0.999
_diffrn_measured_fraction_theta_max 0.999
_diffrn_measurement_device_type 'Bruker APEX-II CCD'
_diffrn_measurement_method '\f and \w scans'
_diffrn_radiation_type MoK\a
_diffrn_radiation_wavelength 0.71073
_diffrn_reflns_av_R_equivalents 0.0568
_diffrn_reflns_av_unetI/netI 0.0461
_diffrn_reflns_Laue_measured_fraction_full 0.999
_diffrn_reflns_Laue_measured_fraction_max 0.999
_diffrn_reflns_limit_h_max 12
_diffrn_reflns_limit_h_min -12
_diffrn_reflns_limit_k_max 28
_diffrn_reflns_limit_k_min -28
_diffrn_reflns_limit_l_max 22
_diffrn_reflns_limit_l_min -23
_diffrn_reflns_number 46593
_diffrn_reflns_point_group_measured_fraction_full 0.999
_diffrn_reflns_point_group_measured_fraction_max 0.999
_diffrn_reflns_theta_full 25.242
_diffrn_reflns_theta_max 27.103
_diffrn_reflns_theta_min 2.263
_exptl_absorpt_coefficient_mu 10.219
_exptl_absorpt_correction_T_max 0.7456
_exptl_absorpt_correction_T_min 0.6439
_exptl_absorpt_correction_type multi-scan
_exptl_absorpt_process_details SADABS-2016/2
_exptl_crystal_colour yellow
_exptl_crystal_density_diffrn 2.110
_exptl_crystal_description block
_exptl_crystal_F_000 2392
_exptl_crystal_size_max 0.060
_exptl_crystal_size_mid 0.050
_exptl_crystal_size_min 0.040
_refine_diff_density_max 0.884
_refine_diff_density_min -0.913
_refine_diff_density_rms 0.175
_refine_ls_extinction_method none
_refine_ls_goodness_of_fit_ref 1.049
_refine_ls_hydrogen_treatment constr
_refine_ls_matrix_type full
_refine_ls_number_parameters 377
_refine_ls_number_reflns 8850
_refine_ls_number_restraints 3
_refine_ls_restrained_S_all 1.049
_refine_ls_R_factor_all 0.0484
_refine_ls_R_factor_gt 0.0322
_refine_ls_shift/su_max 0.002
_refine_ls_shift/su_mean 0.000
_refine_ls_structure_factor_coef Fsqd
_refine_ls_weighting_details 'w=1/[\s^2^(Fo^2^)+(0.0105P)^2^+9.3741P] where P=(Fo^2^+2Fc^2^)/3'
_refine_ls_weighting_scheme calc
_refine_ls_wR_factor_gt 0.0482
_refine_ls_wR_factor_ref 0.0511
_reflns_Friedel_coverage 0.000
_reflns_number_gt 7201
_reflns_number_total 8850
_reflns_threshold_expression 'I > 2\s(I)'
_cod_data_source_file d1dt03071j2.cif
_cod_data_source_block SC_AP211_100K
_cod_original_sg_symbol_H-M 'P 21/n'
_cod_database_code 7708582
_shelx_shelxl_version_number 2014/7
_shelx_space_group_comment
;
The symmetry employed for this shelxl refinement is uniquely defined
by the following loop, which should always be used as a source of
symmetry information in preference to the above space-group names.
They are only intended as comments.
;
_shelx_estimated_absorpt_t_min 0.579
_shelx_estimated_absorpt_t_max 0.685

loop_
_space_group_symop_operation_xyz
'x, y, z'
'-x+1/2, y+1/2, -z+1/2'
'-x, -y, -z'
'x-1/2, -y-1/2, z-1/2'

loop_
_atom_site_label
_atom_site_type_symbol
_atom_site_fract_x
_atom_site_fract_y
_atom_site_fract_z
_atom_site_U_iso_or_equiv
_atom_site_adp_type
_atom_site_occupancy
_atom_site_site_symmetry_order
_atom_site_calc_flag
_atom_site_refinement_flags_posn
_atom_site_refinement_flags_adp
_atom_site_refinement_flags_occupancy
_atom_site_disorder_assembly
_atom_site_disorder_group
C01 C 0.2084(10) 0.4339(4) 0.9605(5) 0.062(2) Uani 1 1 d . . . . .
C02 C 0.0730(9) 0.4341(6) 0.9718(7) 0.134(6) Uani 1 1 d . . . . .
H02A H 0.0745 0.4451 1.0241 0.200 Uiso 1 1 calc R U . . .
H02B H 0.0332 0.3945 0.9614 0.200 Uiso 1 1 calc R U . . .
H02C H 0.0181 0.4629 0.9376 0.200 Uiso 1 1 calc R U . . .
C11 C 0.6000(5) 0.2634(2) 0.6861(3) 0.0126(10) Uani 1 1 d . . . . .
C12 C 0.7040(5) 0.0925(3) 0.6821(3) 0.0196(12) Uani 1 1 d . . . . .
C13 C 0.4724(5) 0.1610(2) 0.6146(3) 0.0168(11) Uani 1 1 d . . . . .
C14 C 0.8346(5) 0.1958(2) 0.7560(3) 0.0173(12) Uani 1 1 d . . . . .
C21 C 0.1800(5) 0.4834(2) 0.5707(3) 0.0156(11) Uani 1 1 d . . . . .
C22 C -0.0966(5) 0.4793(2) 0.5817(3) 0.0159(11) Uani 1 1 d . . . . .
C311 C 0.3631(5) 0.3183(3) 0.4913(3) 0.0258(13) Uani 1 1 d . . . . .
H31A H 0.3544 0.3011 0.4410 0.039 Uiso 1 1 calc R U . . .
H31B H 0.3961 0.2880 0.5296 0.039 Uiso 1 1 calc R U . . .
H31C H 0.2740 0.3328 0.4968 0.039 Uiso 1 1 calc R U . . .
C312 C 0.6367(5) 0.3502(3) 0.4883(3) 0.0252(13) Uani 1 1 d . . . . .
H31D H 0.6212 0.3321 0.4381 0.038 Uiso 1 1 calc R U . . .
H31E H 0.7029 0.3825 0.4918 0.038 Uiso 1 1 calc R U . . .
H31F H 0.6720 0.3202 0.5268 0.038 Uiso 1 1 calc R U . . .
C313 C 0.4181(6) 0.4303(3) 0.4291(3) 0.0266(14) Uani 1 1 d . . . . .
H31G H 0.4077 0.4104 0.3802 0.040 Uiso 1 1 calc R U . . .
H31H H 0.3295 0.4456 0.4343 0.040 Uiso 1 1 calc R U . . .
H31I H 0.4824 0.4633 0.4321 0.040 Uiso 1 1 calc R U . . .
C321 C 0.2430(6) 0.2815(3) 0.8005(4) 0.0438(19) Uani 1 1 d . . . . .
H32A H 0.1787 0.2527 0.8132 0.066 Uiso 1 1 calc R U . . .
H32B H 0.3290 0.2615 0.7996 0.066 Uiso 1 1 calc R U . . .
H32C H 0.2596 0.3131 0.8384 0.066 Uiso 1 1 calc R U . . .
C322 C 0.1387(7) 0.2532(3) 0.6444(4) 0.0455(19) Uani 1 1 d . . . . .
H32D H 0.0772 0.2248 0.6604 0.068 Uiso 1 1 calc R U . . .
H32E H 0.0956 0.2689 0.5945 0.068 Uiso 1 1 calc R U . . .
H32F H 0.2240 0.2333 0.6418 0.068 Uiso 1 1 calc R U . . .
C323 C 0.0148(6) 0.3443(3) 0.7140(4) 0.0442(19) Uani 1 1 d . . . . .
H32G H -0.0439 0.3141 0.7290 0.066 Uiso 1 1 calc R U . . .
H32H H 0.0290 0.3767 0.7508 0.066 Uiso 1 1 calc R U . . .
H32I H -0.0287 0.3599 0.6641 0.066 Uiso 1 1 calc R U . . .
C331 C 0.4145(6) 0.5716(3) 0.8721(3) 0.0251(13) Uani 1 1 d . . . . .
H33A H 0.3567 0.6036 0.8839 0.038 Uiso 1 1 calc R U . . .
H33B H 0.4219 0.5402 0.9100 0.038 Uiso 1 1 calc R U . . .
H33C H 0.5053 0.5873 0.8723 0.038 Uiso 1 1 calc R U . . .
C332 C 0.1737(6) 0.5170(3) 0.7819(3) 0.0297(14) Uani 1 1 d . . . . .
H33D H 0.1198 0.5499 0.7950 0.045 Uiso 1 1 calc R U . . .
H33E H 0.1304 0.5019 0.7317 0.045 Uiso 1 1 calc R U . . .
H33F H 0.1787 0.4852 0.8192 0.045 Uiso 1 1 calc R U . . .
C333 C 0.3214(6) 0.6023(2) 0.7162(3) 0.0258(13) Uani 1 1 d . . . . .
H33G H 0.2645 0.6331 0.7316 0.039 Uiso 1 1 calc R U . . .
H33H H 0.4111 0.6189 0.7154 0.039 Uiso 1 1 calc R U . . .
H33I H 0.2778 0.5879 0.6657 0.039 Uiso 1 1 calc R U . . .
C341 C 0.5585(6) 0.3147(3) 0.9501(3) 0.0285(15) Uani 1 1 d . . . . .
H34A H 0.6308 0.3097 0.9958 0.043 Uiso 1 1 calc R U . . .
H34B H 0.4771 0.3310 0.9638 0.043 Uiso 1 1 calc R U . . .
H34C H 0.5367 0.2762 0.9254 0.043 Uiso 1 1 calc R U . . .
C342 C 0.6603(6) 0.4326(2) 0.9363(3) 0.0245(13) Uani 1 1 d . . . . .
H34D H 0.7305 0.4251 0.9822 0.037 Uiso 1 1 calc R U . . .
H34E H 0.6955 0.4604 0.9039 0.037 Uiso 1 1 calc R U . . .
H34F H 0.5796 0.4496 0.9500 0.037 Uiso 1 1 calc R U . . .
C343 C 0.7669(6) 0.3331(3) 0.8696(3) 0.0320(15) Uani 1 1 d . . . . .
H34G H 0.8335 0.3281 0.9175 0.048 Uiso 1 1 calc R U . . .
H34H H 0.7464 0.2944 0.8452 0.048 Uiso 1 1 calc R U . . .
H34I H 0.8046 0.3594 0.8366 0.048 Uiso 1 1 calc R U . . .
Br11 Br 0.75966(6) 0.19757(3) 0.57537(3) 0.02520(13) Uani 1 1 d . . . . .
Br12 Br 0.55739(5) 0.15876(2) 0.79546(3) 0.02027(12) Uani 1 1 d . . . . .
Br21 Br -0.01067(5) 0.39393(2) 0.46264(3) 0.02085(12) Uani 1 1 d . . . . .
Dy3 Dy 0.45771(2) 0.41069(2) 0.69658(2) 0.00943(5) Uani 1 1 d . . . . .
N01 N 0.3144(8) 0.4348(3) 0.9519(5) 0.077(2) Uani 1 1 d . . . . .
N11 N 0.5647(4) 0.31168(19) 0.6876(2) 0.0184(10) Uani 1 1 d . . . . .
N12 N 0.7302(5) 0.0430(2) 0.6797(3) 0.0279(12) Uani 1 1 d . . . . .
N13 N 0.3705(5) 0.1516(2) 0.5760(3) 0.0275(12) Uani 1 1 d . . . . .
N14 N 0.9344(5) 0.2059(2) 0.7976(3) 0.0262(11) Uani 1 1 d . . . . .
N21 N 0.2788(4) 0.47099(19) 0.6111(2) 0.0176(10) Uani 1 1 d . . . . .
N22 N -0.1515(4) 0.4656(2) 0.6278(2) 0.0196(10) Uani 1 1 d . . . . .
O31 O 0.4993(3) 0.40706(15) 0.58002(19) 0.0169(8) Uani 1 1 d . . . . .
O32 O 0.2679(3) 0.35708(16) 0.6877(2) 0.0221(9) Uani 1 1 d . . . . .
O33 O 0.4276(3) 0.49306(16) 0.76184(19) 0.0198(8) Uani 1 1 d . . . . .
O34 O 0.5073(3) 0.37365(15) 0.81581(19) 0.0178(8) Uani 1 1 d . . . . .
O35 O 0.6802(3) 0.44693(15) 0.72618(19) 0.0167(8) Uani 1 1 d D . . . .
H35A H 0.7294 0.4471 0.6949 0.020 Uiso 1 1 d DR U . . .
H35B H 0.7068 0.4742 0.7566 0.020 Uiso 1 1 d DR U . . .
P31 P 0.48130(13) 0.37864(6) 0.50337(7) 0.0135(3) Uani 1 1 d . . . . .
P32 P 0.17356(13) 0.31244(6) 0.71047(8) 0.0176(3) Uani 1 1 d . . . . .
P33 P 0.34113(13) 0.54228(6) 0.78167(8) 0.0153(3) Uani 1 1 d . . . . .
P34 P 0.61524(14) 0.36451(6) 0.88699(7) 0.0160(3) Uani 1 1 d . . . . .
Pt1 Pt 0.65498(2) 0.17834(2) 0.68454(2) 0.01187(5) Uani 1 1 d . . . . .
Pt2 Pt 0.0000 0.5000 0.5000 0.01291(6) Uani 1 2 d S . P . .

loop_
_atom_site_aniso_label
_atom_site_aniso_U_11
_atom_site_aniso_U_22
_atom_site_aniso_U_33
_atom_site_aniso_U_23
_atom_site_aniso_U_13
_atom_site_aniso_U_12
C01 0.077(6) 0.056(6) 0.054(5) 0.017(4) 0.019(5) -0.011(5)
C02 0.053(6) 0.194(14) 0.152(11) 0.104(10) 0.016(7) -0.001(7)
C11 0.011(2) 0.012(3) 0.014(3) 0.000(2) 0.002(2) -0.002(2)
C12 0.017(3) 0.023(3) 0.020(3) 0.005(3) 0.006(2) 0.005(2)
C13 0.025(3) 0.009(3) 0.017(3) 0.001(2) 0.004(2) 0.003(2)
C14 0.019(3) 0.013(3) 0.025(3) 0.004(2) 0.014(2) 0.003(2)
C21 0.016(3) 0.017(3) 0.018(3) 0.003(2) 0.013(2) 0.001(2)
C22 0.015(3) 0.028(3) 0.003(2) 0.002(2) -0.002(2) 0.001(2)
C311 0.025(3) 0.026(3) 0.024(3) 0.000(3) 0.001(2) -0.012(3)
C312 0.026(3) 0.027(3) 0.026(3) 0.000(3) 0.014(3) 0.004(2)
C313 0.043(4) 0.023(3) 0.012(3) 0.005(2) 0.002(3) 0.009(3)
C321 0.032(4) 0.058(5) 0.038(4) 0.017(4) 0.000(3) -0.019(3)
C322 0.047(4) 0.042(4) 0.055(5) -0.016(4) 0.028(4) -0.019(3)
C323 0.033(4) 0.020(3) 0.088(6) 0.008(4) 0.032(4) 0.002(3)
C331 0.035(3) 0.029(3) 0.013(3) -0.008(2) 0.007(2) 0.008(3)
C332 0.027(3) 0.031(4) 0.033(4) 0.001(3) 0.011(3) -0.003(3)
C333 0.029(3) 0.017(3) 0.030(3) 0.000(3) 0.005(3) -0.003(2)
C341 0.041(4) 0.028(3) 0.011(3) 0.008(2) -0.007(3) -0.016(3)
C342 0.032(3) 0.023(3) 0.016(3) 0.002(2) 0.001(3) 0.002(3)
C343 0.033(3) 0.041(4) 0.019(3) -0.001(3) 0.000(3) 0.021(3)
Br11 0.0337(3) 0.0237(3) 0.0228(3) 0.0043(2) 0.0160(3) 0.0035(2)
Br12 0.0205(3) 0.0246(3) 0.0173(3) 0.0012(2) 0.0076(2) -0.0038(2)
Br21 0.0187(3) 0.0235(3) 0.0205(3) -0.0012(2) 0.0047(2) 0.0034(2)
Dy3 0.00979(11) 0.00971(12) 0.00847(11) 0.00012(9) 0.00135(9) -0.00006(9)
N01 0.065(5) 0.075(6) 0.101(6) 0.031(5) 0.038(5) 0.012(4)
N11 0.024(2) 0.015(3) 0.015(2) 0.0041(19) 0.0010(19) 0.0041(19)
N12 0.037(3) 0.023(3) 0.027(3) 0.003(2) 0.012(2) 0.007(2)
N13 0.028(3) 0.027(3) 0.027(3) -0.004(2) 0.003(2) 0.002(2)
N14 0.019(3) 0.026(3) 0.033(3) 0.006(2) 0.004(2) -0.001(2)
N21 0.017(2) 0.021(3) 0.013(2) 0.0006(19) -0.0003(19) 0.0065(19)
N22 0.018(2) 0.026(3) 0.018(2) 0.007(2) 0.010(2) 0.0031(19)
O31 0.0217(19) 0.016(2) 0.0135(18) 0.0006(16) 0.0056(15) 0.0021(15)
O32 0.0190(19) 0.023(2) 0.023(2) 0.0026(17) 0.0020(16) -0.0082(16)
O33 0.024(2) 0.019(2) 0.0148(19) -0.0044(16) 0.0007(16) 0.0083(16)
O34 0.0203(19) 0.019(2) 0.0141(19) 0.0041(16) 0.0031(15) 0.0000(15)
O35 0.0177(18) 0.021(2) 0.0140(19) -0.0083(16) 0.0082(15) -0.0072(15)
P31 0.0162(7) 0.0142(7) 0.0105(6) 0.0005(6) 0.0037(5) 0.0028(5)
P32 0.0141(7) 0.0164(8) 0.0227(8) 0.0002(6) 0.0048(6) -0.0023(5)
P33 0.0178(7) 0.0127(7) 0.0160(7) -0.0005(6) 0.0047(6) 0.0025(5)
P34 0.0225(7) 0.0141(7) 0.0106(7) 0.0034(6) 0.0018(6) 0.0014(6)
Pt1 0.01250(9) 0.00979(10) 0.01316(10) 0.00206(8) 0.00250(8) 0.00222(8)
Pt2 0.00872(13) 0.02074(16) 0.00924(13) 0.00305(12) 0.00193(11) 0.00363(11)

loop_
_atom_type_symbol
_atom_type_description
_atom_type_scat_dispersion_real
_atom_type_scat_dispersion_imag
_atom_type_scat_source
C C 0.0033 0.0016 'International Tables Vol C Tables 4.2.6.8 and 6.1.1.4'
H H 0.0000 0.0000 'International Tables Vol C Tables 4.2.6.8 and 6.1.1.4'
Br Br -0.2901 2.4595 'International Tables Vol C Tables 4.2.6.8 and 6.1.1.4'
Dy Dy -0.1892 4.4098 'International Tables Vol C Tables 4.2.6.8 and 6.1.1.4'
N N 0.0061 0.0033 'International Tables Vol C Tables 4.2.6.8 and 6.1.1.4'
O O 0.0106 0.0060 'International Tables Vol C Tables 4.2.6.8 and 6.1.1.4'
P P 0.1023 0.0942 'International Tables Vol C Tables 4.2.6.8 and 6.1.1.4'
Pt Pt -1.7033 8.3905 'International Tables Vol C Tables 4.2.6.8 and 6.1.1.4'

loop_
_geom_angle_atom_site_label_1
_geom_angle_atom_site_label_2
_geom_angle_atom_site_label_3
_geom_angle
_geom_angle_site_symmetry_1
_geom_angle_site_symmetry_3
_geom_angle_publ_flag
N01 C01 C02 178.7(12) . . ?
C01 C02 H02A 109.5 . . ?
C01 C02 H02B 109.5 . . ?
H02A C02 H02B 109.5 . . ?
C01 C02 H02C 109.5 . . ?
H02A C02 H02C 109.5 . . ?
H02B C02 H02C 109.5 . . ?
N11 C11 Pt1 177.8(5) . . ?
N12 C12 Pt1 178.8(5) . . ?
N13 C13 Pt1 179.5(5) . . ?
N14 C14 Pt1 178.4(5) . . ?
N21 C21 Pt2 176.2(5) . . ?
N22 C22 Pt2 177.8(5) . . ?
P31 C311 H31A 109.5 . . ?
P31 C311 H31B 109.5 . . ?
H31A C311 H31B 109.5 . . ?
P31 C311 H31C 109.5 . . ?
H31A C311 H31C 109.5 . . ?
H31B C311 H31C 109.5 . . ?
P31 C312 H31D 109.5 . . ?
P31 C312 H31E 109.5 . . ?
H31D C312 H31E 109.5 . . ?
P31 C312 H31F 109.5 . . ?
H31D C312 H31F 109.5 . . ?
H31E C312 H31F 109.5 . . ?
P31 C313 H31G 109.5 . . ?
P31 C313 H31H 109.5 . . ?
H31G C313 H31H 109.5 . . ?
P31 C313 H31I 109.5 . . ?
H31G C313 H31I 109.5 . . ?
H31H C313 H31I 109.5 . . ?
P32 C321 H32A 109.5 . . ?
P32 C321 H32B 109.5 . . ?
H32A C321 H32B 109.5 . . ?
P32 C321 H32C 109.5 . . ?
H32A C321 H32C 109.5 . . ?
H32B C321 H32C 109.5 . . ?
P32 C322 H32D 109.5 . . ?
P32 C322 H32E 109.5 . . ?
H32D C322 H32E 109.5 . . ?
P32 C322 H32F 109.5 . . ?
H32D C322 H32F 109.5 . . ?
H32E C322 H32F 109.5 . . ?
P32 C323 H32G 109.5 . . ?
P32 C323 H32H 109.5 . . ?
H32G C323 H32H 109.5 . . ?
P32 C323 H32I 109.5 . . ?
H32G C323 H32I 109.5 . . ?
H32H C323 H32I 109.5 . . ?
P33 C331 H33A 109.5 . . ?
P33 C331 H33B 109.5 . . ?
H33A C331 H33B 109.5 . . ?
P33 C331 H33C 109.5 . . ?
H33A C331 H33C 109.5 . . ?
H33B C331 H33C 109.5 . . ?
P33 C332 H33D 109.5 . . ?
P33 C332 H33E 109.5 . . ?
H33D C332 H33E 109.5 . . ?
P33 C332 H33F 109.5 . . ?
H33D C332 H33F 109.5 . . ?
H33E C332 H33F 109.5 . . ?
P33 C333 H33G 109.5 . . ?
P33 C333 H33H 109.5 . . ?
H33G C333 H33H 109.5 . . ?
P33 C333 H33I 109.5 . . ?
H33G C333 H33I 109.5 . . ?
H33H C333 H33I 109.5 . . ?
P34 C341 H34A 109.5 . . ?
P34 C341 H34B 109.5 . . ?
H34A C341 H34B 109.5 . . ?
P34 C341 H34C 109.5 . . ?
H34A C341 H34C 109.5 . . ?
H34B C341 H34C 109.5 . . ?
P34 C342 H34D 109.5 . . ?
P34 C342 H34E 109.5 . . ?
H34D C342 H34E 109.5 . . ?
P34 C342 H34F 109.5 . . ?
H34D C342 H34F 109.5 . . ?
H34E C342 H34F 109.5 . . ?
P34 C343 H34G 109.5 . . ?
P34 C343 H34H 109.5 . . ?
H34G C343 H34H 109.5 . . ?
P34 C343 H34I 109.5 . . ?
H34G C343 H34I 109.5 . . ?
H34H C343 H34I 109.5 . . ?
O32 Dy3 O31 104.35(13) . . ?
O32 Dy3 O33 105.61(14) . . ?
O31 Dy3 O33 126.79(13) . . ?
O32 Dy3 O34 82.68(13) . . ?
O31 Dy3 O34 146.84(12) . . ?
O33 Dy3 O34 80.09(12) . . ?
O32 Dy3 O35 165.36(13) . . ?
O31 Dy3 O35 81.89(12) . . ?
O33 Dy3 O35 79.96(12) . . ?
O34 Dy3 O35 85.04(12) . . ?
O32 Dy3 N11 83.48(14) . . ?
O31 Dy3 N11 74.50(13) . . ?
O33 Dy3 N11 151.44(13) . . ?
O34 Dy3 N11 74.21(13) . . ?
O35 Dy3 N11 85.54(13) . . ?
O32 Dy3 N21 76.32(14) . . ?
O31 Dy3 N21 72.22(13) . . ?
O33 Dy3 N21 73.56(13) . . ?
O34 Dy3 N21 140.06(13) . . ?
O35 Dy3 N21 118.31(13) . . ?
N11 Dy3 N21 134.90(14) . . ?
C11 N11 Dy3 171.6(4) . . ?
C21 N21 Dy3 160.7(4) . . ?
P31 O31 Dy3 151.2(2) . . ?
P32 O32 Dy3 157.5(2) . . ?
P33 O33 Dy3 152.3(2) . . ?
P34 O34 Dy3 146.3(2) . . ?
Dy3 O35 H35A 122.1 . . ?
Dy3 O35 H35B 124.2 . . ?
H35A O35 H35B 107.4 . . ?
O31 P31 C312 111.7(2) . . ?
O31 P31 C311 112.1(2) . . ?
C312 P31 C311 107.1(3) . . ?
O31 P31 C313 111.7(2) . . ?
C312 P31 C313 107.3(3) . . ?
C311 P31 C313 106.7(3) . . ?
O32 P32 C323 111.7(3) . . ?
O32 P32 C321 112.0(3) . . ?
C323 P32 C321 107.5(3) . . ?
O32 P32 C322 111.0(3) . . ?
C323 P32 C322 106.6(3) . . ?
C321 P32 C322 107.8(4) . . ?
O33 P33 C331 110.7(2) . . ?
O33 P33 C332 111.3(3) . . ?
C331 P33 C332 108.4(3) . . ?
O33 P33 C333 112.6(2) . . ?
C331 P33 C333 107.3(3) . . ?
C332 P33 C333 106.3(3) . . ?
O34 P34 C343 112.7(2) . . ?
O34 P34 C342 111.6(2) . . ?
C343 P34 C342 107.5(3) . . ?
O34 P34 C341 111.4(2) . . ?
C343 P34 C341 105.9(3) . . ?
C342 P34 C341 107.4(3) . . ?
C11 Pt1 C12 178.3(2) . . ?
C11 Pt1 C14 90.9(2) . . ?
C12 Pt1 C14 90.7(2) . . ?
C11 Pt1 C13 88.82(19) . . ?
C12 Pt1 C13 89.6(2) . . ?
C14 Pt1 C13 178.8(2) . . ?
C11 Pt1 Br12 89.86(14) . . ?
C12 Pt1 Br12 89.43(15) . . ?
C14 Pt1 Br12 88.42(14) . . ?
C13 Pt1 Br12 90.42(15) . . ?
C11 Pt1 Br11 90.72(14) . . ?
C12 Pt1 Br11 90.03(15) . . ?
C14 Pt1 Br11 90.04(14) . . ?
C13 Pt1 Br11 91.12(15) . . ?
Br12 Pt1 Br11 178.36(2) . . ?
C22 Pt2 C22 180.0 . 3_566 ?
C22 Pt2 C21 90.00(19) . 3_566 ?
C22 Pt2 C21 89.99(19) 3_566 3_566 ?
C22 Pt2 C21 89.99(19) . . ?
C22 Pt2 C21 90.01(19) 3_566 . ?
C21 Pt2 C21 180.0 3_566 . ?
C22 Pt2 Br21 88.85(16) . . ?
C22 Pt2 Br21 91.15(16) 3_566 . ?
C21 Pt2 Br21 91.54(15) 3_566 . ?
C21 Pt2 Br21 88.46(15) . . ?
C22 Pt2 Br21 91.15(16) . 3_566 ?
C22 Pt2 Br21 88.85(16) 3_566 3_566 ?
C21 Pt2 Br21 88.46(15) 3_566 3_566 ?
C21 Pt2 Br21 91.54(15) . 3_566 ?
Br21 Pt2 Br21 180.0 . 3_566 ?

loop_
_geom_bond_atom_site_label_1
_geom_bond_atom_site_label_2
_geom_bond_distance
_geom_bond_site_symmetry_2
_geom_bond_publ_flag
C01 N01 1.114(10) . ?
C01 C02 1.423(12) . ?
C02 H02A 0.9800 . ?
C02 H02B 0.9800 . ?
C02 H02C 0.9800 . ?
C11 N11 1.149(6) . ?
C11 Pt1 1.997(5) . ?
C12 N12 1.150(7) . ?
C12 Pt1 1.999(6) . ?
C13 N13 1.126(6) . ?
C13 Pt1 2.026(5) . ?
C14 N14 1.138(6) . ?
C14 Pt1 2.016(6) . ?
C21 N21 1.132(6) . ?
C21 Pt2 2.009(5) . ?
C22 N22 1.144(6) . ?
C22 Pt2 2.004(5) . ?
C311 P31 1.788(5) . ?
C311 H31A 0.9800 . ?
C311 H31B 0.9800 . ?
C311 H31C 0.9800 . ?
C312 P31 1.768(5) . ?
C312 H31D 0.9800 . ?
C312 H31E 0.9800 . ?
C312 H31F 0.9800 . ?
C313 P31 1.790(5) . ?
C313 H31G 0.9800 . ?
C313 H31H 0.9800 . ?
C313 H31I 0.9800 . ?
C321 P32 1.773(6) . ?
C321 H32A 0.9800 . ?
C321 H32B 0.9800 . ?
C321 H32C 0.9800 . ?
C322 P32 1.778(6) . ?
C322 H32D 0.9800 . ?
C322 H32E 0.9800 . ?
C322 H32F 0.9800 . ?
C323 P32 1.767(6) . ?
C323 H32G 0.9800 . ?
C323 H32H 0.9800 . ?
C323 H32I 0.9800 . ?
C331 P33 1.773(5) . ?
C331 H33A 0.9800 . ?
C331 H33B 0.9800 . ?
C331 H33C 0.9800 . ?
C332 P33 1.781(6) . ?
C332 H33D 0.9800 . ?
C332 H33E 0.9800 . ?
C332 H33F 0.9800 . ?
C333 P33 1.784(6) . ?
C333 H33G 0.9800 . ?
C333 H33H 0.9800 . ?
C333 H33I 0.9800 . ?
C341 P34 1.788(5) . ?
C341 H34A 0.9800 . ?
C341 H34B 0.9800 . ?
C341 H34C 0.9800 . ?
C342 P34 1.784(6) . ?
C342 H34D 0.9800 . ?
C342 H34E 0.9800 . ?
C342 H34F 0.9800 . ?
C343 P34 1.775(6) . ?
C343 H34G 0.9800 . ?
C343 H34H 0.9800 . ?
C343 H34I 0.9800 . ?
Br11 Pt1 2.4847(6) . ?
Br12 Pt1 2.4724(6) . ?
Br21 Pt2 2.4820(6) . ?
Dy3 O32 2.237(3) . ?
Dy3 O31 2.251(3) . ?
Dy3 O33 2.261(3) . ?
Dy3 O34 2.272(3) . ?
Dy3 O35 2.332(3) . ?
Dy3 N11 2.500(4) . ?
Dy3 N21 2.502(4) . ?
O31 P31 1.508(4) . ?
O32 P32 1.504(4) . ?
O33 P33 1.503(4) . ?
O34 P34 1.506(3) . ?
O35 H35A 0.8334 . ?
O35 H35B 0.8311 . ?
Pt2 C22 2.004(5) 3_566 ?
Pt2 C21 2.009(5) 3_566 ?
Pt2 Br21 2.4820(6) 3_566 ?

loop_
_geom_hbond_atom_site_label_D
_geom_hbond_atom_site_label_H
_geom_hbond_atom_site_label_A
_geom_hbond_distance_DH
_geom_hbond_distance_HA
_geom_hbond_distance_DA
_geom_hbond_angle_DHA
_geom_hbond_site_symmetry_A
O35 H35A N22 0.83 1.94 2.758(5) 167.5 1_655
O35 H35B N12 0.83 1.95 2.783(6) 174.7 2_656
